data_7040600
loop_
_publ_author_name
'Kuznetsov, Denis A.'
'Bazhenova, Tamara A.'
'Fedyanin, Ivan V.'
'Martynenko, Vyacheslav M.'
'Shestakov, Alexander F.'
'Petrova, Galina N.'
'Komarova, Natal'ya S.'

_publ_contact_author_email octy@xrlab.ineos.ac.ru
_publ_contact_author_name 'Fedyanin, Ivan V.'
_publ_section_title
;
 Tri-, tetra-, and hexanuclear mixed-valence molybdenum clusters:
 structural diversity and catalysis of acetylene hydrogenation.
;
_journal_issue 41
_journal_name_full 'Dalton transactions (Cambridge, England : 2003)'
_journal_page_first 16309
_journal_page_last 16316
_journal_paper_doi 10.1039/c6dt02965e
_journal_volume 45
_journal_year 2016
_chemical_formula_moiety 'C12 H38 Cl4 Mo4 O12'
_chemical_formula_sum 'C12 H38 Cl4 Mo4 O12'
_chemical_formula_weight 899.98
_space_group_crystal_system triclinic
_space_group_IT_number 2
_space_group_name_Hall '-P 1'
_space_group_name_H-M_alt 'P -1'
_symmetry_space_group_name_Hall '-P 1'
_symmetry_space_group_name_H-M 'P -1'
_atom_sites_solution_hydrogens mixed
_audit_creation_method 'Modified SHELXL output'
_audit_update_record
;
2016-07-26 deposited with the CCDC.
2016-09-08 downloaded from the CCDC.
;
_cell_angle_alpha 68.8208(18)
_cell_angle_beta 89.0869(19)
_cell_angle_gamma 72.587(2)
_cell_formula_units_Z 1
_cell_length_a 8.7762(3)
_cell_length_b 8.8015(3)
_cell_length_c 9.9874(4)
_cell_measurement_reflns_used 4403
_cell_measurement_temperature 120(2)
_cell_measurement_theta_max 72.06
_cell_measurement_theta_min 4.77
_cell_volume 682.70(4)
_computing_cell_refinement 'Bruker SAINT'
_computing_data_collection 'Bruker APEX2'
_computing_data_reduction 'Bruker SAINT'
_computing_molecular_graphics 'SHELXTL (Sheldrick, 2008)'
_computing_publication_material 'SHELXTL (Sheldrick, 2008)'
_computing_structure_refinement 'SHELXL (Sheldrick, 2015b)'
_computing_structure_solution 'SHELXT (Sheldrick, 2015a)'
_diffrn_ambient_temperature 120(2)
_diffrn_detector_type 'Bruker APEX II CCD area detector'
_diffrn_measured_fraction_theta_full 0.971
_diffrn_measured_fraction_theta_max 0.953
_diffrn_measurement_device_type 'Bruker APEX DUO diffractometer'
_diffrn_measurement_method '\o and \f scans'
_diffrn_radiation_type CuK\a
_diffrn_radiation_wavelength 1.54178
_diffrn_reflns_av_R_equivalents 0.0359
_diffrn_reflns_av_unetI/netI 0.0276
_diffrn_reflns_Laue_measured_fraction_full 0.971
_diffrn_reflns_Laue_measured_fraction_max 0.953
_diffrn_reflns_limit_h_max 10
_diffrn_reflns_limit_h_min -10
_diffrn_reflns_limit_k_max 10
_diffrn_reflns_limit_k_min -10
_diffrn_reflns_limit_l_max 12
_diffrn_reflns_limit_l_min -12
_diffrn_reflns_number 11018
_diffrn_reflns_point_group_measured_fraction_full 0.971
_diffrn_reflns_point_group_measured_fraction_max 0.953
_diffrn_reflns_theta_full 67.679
_diffrn_reflns_theta_max 72.075
_diffrn_reflns_theta_min 4.774
_exptl_absorpt_coefficient_mu 18.766
_exptl_absorpt_correction_T_max 0.171
_exptl_absorpt_correction_T_min 0.039
_exptl_absorpt_correction_type multi-scan
_exptl_absorpt_process_details 'SADABS 2014/5'
_exptl_crystal_colour brown
_exptl_crystal_density_diffrn 2.189
_exptl_crystal_description needle
_exptl_crystal_F_000 442
_exptl_crystal_size_max 0.210
_exptl_crystal_size_mid 0.120
_exptl_crystal_size_min 0.090
_refine_diff_density_max 1.380
_refine_diff_density_min -0.756
_refine_diff_density_rms 0.153
_refine_ls_extinction_method none
_refine_ls_goodness_of_fit_ref 1.023
_refine_ls_hydrogen_treatment constr
_refine_ls_matrix_type full
_refine_ls_number_parameters 151
_refine_ls_number_reflns 2563
_refine_ls_number_restraints 0
_refine_ls_restrained_S_all 1.023
_refine_ls_R_factor_all 0.0420
_refine_ls_R_factor_gt 0.0392
_refine_ls_shift/su_max 0.000
_refine_ls_shift/su_mean 0.000
_refine_ls_structure_factor_coef Fsqd
_refine_ls_weighting_details 'w=1/[\s^2^(Fo^2^)+(0.0400P)^2^+5.0000P] where P=(Fo^2^+2Fc^2^)/3'
_refine_ls_weighting_scheme calc
_refine_ls_wR_factor_gt 0.0966
_refine_ls_wR_factor_ref 0.0979
_reflns_number_gt 2347
_reflns_number_total 2563
_reflns_threshold_expression 'I > 2\s(I)'
_cod_data_source_file c6dt02965e2.cif
_cod_data_source_block dk160312
_cod_depositor_comments
;Adding full bibliography for 7040599--7040603.cif.

The following automatic conversions were performed:
data name '_publ_contact_name' replaced with
'_publ_contact_author_name' as specified in the replacement file
'/home/antanas/src/cod-tools/trunk/data/replacement-values/replacement_tags.lst'.

data
name '_publ_contact_email' replaced with '_publ_contact_author_email'
as specified in the replacement file
'/home/antanas/src/cod-tools/trunk/data/replacement-values/replacement_tags.lst'.

Automatic conversion script
Id: cif_correct_tags 4998 2017-03-02 13:24:31Z antanas 
;
_cod_database_code 7040600
_shelx_shelxl_version_number 2014/7
_shelx_space_group_comment
;
The symmetry employed for this shelxl refinement is uniquely defined
by the following loop, which should always be used as a source of
symmetry information in preference to the above space-group names.
They are only intended as comments.
;
_shelx_estimated_absorpt_t_min 0.110
_shelx_estimated_absorpt_t_max 0.283

loop_
_space_group_symop_operation_xyz
'x, y, z'
'-x, -y, -z'

loop_
_atom_site_label
_atom_site_type_symbol
_atom_site_fract_x
_atom_site_fract_y
_atom_site_fract_z
_atom_site_U_iso_or_equiv
_atom_site_adp_type
_atom_site_occupancy
_atom_site_site_symmetry_order
_atom_site_calc_flag
_atom_site_refinement_flags_posn
_atom_site_refinement_flags_adp
Mo1 Mo 0.69892(6) 0.32673(6) 0.69294(5) 0.02834(15) Uani 1 1 d . .
Mo2 Mo 0.58088(5) 0.41751(6) 0.41849(5) 0.02613(14) Uani 1 1 d . .
Cl1 Cl 0.94763(18) 0.2949(2) 0.81547(17) 0.0376(3) Uani 1 1 d . .
Cl3 Cl 0.68680(19) 0.13259(19) 0.42016(16) 0.0354(3) Uani 1 1 d . .
O1 O 0.6001(5) 0.2846(6) 0.8862(4) 0.0330(9) Uani 1 1 d . .
O2 O 0.7588(5) 0.0894(5) 0.7352(4) 0.0316(9) Uani 1 1 d . .
O3 O 0.6287(5) 0.5724(5) 0.6752(4) 0.0325(9) Uani 1 1 d . .
O4 O 0.8005(5) 0.3928(6) 0.5055(4) 0.0318(9) Uani 1 1 d . .
O5 O 0.4810(5) 0.3230(5) 0.6084(4) 0.0281(8) Uani 1 1 d . .
O6 O 0.6595(5) 0.5126(6) 0.2159(4) 0.0332(9) Uani 1 1 d . .
H6 H 0.5789 0.6089 0.1503 0.040 Uiso 1 1 d R U
C1 C 0.6523(9) 0.1299(9) 1.0089(7) 0.0412(15) Uani 1 1 d . .
H1A H 0.5931 0.1443 1.0898 0.062 Uiso 1 1 calc R U
H1B H 0.7674 0.1011 1.0350 0.062 Uiso 1 1 calc R U
H1C H 0.6326 0.0371 0.9868 0.062 Uiso 1 1 calc R U
C2 C 0.9053(8) -0.0490(9) 0.7854(8) 0.0418(16) Uani 1 1 d . .
H2A H 0.8948 -0.1476 0.7669 0.063 Uiso 1 1 calc R U
H2B H 0.9291 -0.0813 0.8894 0.063 Uiso 1 1 calc R U
H2C H 0.9926 -0.0134 0.7346 0.063 Uiso 1 1 calc R U
C3 C 0.6767(8) 0.6798(9) 0.7336(8) 0.0407(15) Uani 1 1 d . .
H3A H 0.6672 0.7903 0.6563 0.061 Uiso 1 1 calc R U
H3B H 0.7884 0.6238 0.7767 0.061 Uiso 1 1 calc R U
H3C H 0.6074 0.6987 0.8078 0.061 Uiso 1 1 calc R U
C4 C 0.9598(8) 0.3316(10) 0.4701(8) 0.0407(15) Uani 1 1 d . .
H4A H 1.0372 0.3242 0.5436 0.061 Uiso 1 1 calc R U
H4B H 0.9730 0.4109 0.3756 0.061 Uiso 1 1 calc R U
H4C H 0.9782 0.2176 0.4667 0.061 Uiso 1 1 calc R U
C5 C 0.3976(8) 0.1980(8) 0.6578(7) 0.0331(13) Uani 1 1 d . .
H5A H 0.3080 0.2277 0.5861 0.050 Uiso 1 1 calc R U
H5B H 0.3563 0.1970 0.7498 0.050 Uiso 1 1 calc R U
H5C H 0.4717 0.0842 0.6713 0.050 Uiso 1 1 calc R U
C6 C 0.7666(9) 0.4320(9) 0.1358(7) 0.0424(16) Uani 1 1 d . .
H6A H 0.8375 0.5001 0.0926 0.064 Uiso 1 1 calc R U
H6B H 0.7050 0.4235 0.0593 0.064 Uiso 1 1 calc R U
H6C H 0.8313 0.3167 0.2001 0.064 Uiso 1 1 calc R U

loop_
_atom_site_aniso_label
_atom_site_aniso_U_11
_atom_site_aniso_U_22
_atom_site_aniso_U_33
_atom_site_aniso_U_23
_atom_site_aniso_U_13
_atom_site_aniso_U_12
Mo1 0.0269(3) 0.0274(3) 0.0275(2) -0.00765(19) -0.00073(18) -0.0071(2)
Mo2 0.0254(2) 0.0251(2) 0.0259(2) -0.00789(18) 0.00112(17) -0.00716(19)
Cl1 0.0325(7) 0.0375(8) 0.0378(8) -0.0092(6) -0.0061(6) -0.0094(6)
Cl3 0.0369(8) 0.0307(7) 0.0369(7) -0.0138(6) 0.0014(6) -0.0068(6)
O1 0.032(2) 0.032(2) 0.027(2) -0.0058(17) 0.0023(17) -0.0050(19)
O2 0.031(2) 0.024(2) 0.033(2) -0.0101(17) -0.0007(17) 0.0001(18)
O3 0.032(2) 0.032(2) 0.032(2) -0.0115(18) -0.0038(17) -0.0091(19)
O4 0.027(2) 0.035(2) 0.033(2) -0.0115(18) 0.0014(17) -0.0092(18)
O5 0.027(2) 0.0234(19) 0.030(2) -0.0074(16) 0.0000(16) -0.0069(17)
O6 0.033(2) 0.034(2) 0.029(2) -0.0109(18) 0.0055(17) -0.0053(19)
C1 0.047(4) 0.039(4) 0.029(3) -0.007(3) 0.001(3) -0.009(3)
C2 0.036(4) 0.034(3) 0.047(4) -0.015(3) -0.007(3) 0.002(3)
C3 0.042(4) 0.040(4) 0.046(4) -0.022(3) -0.005(3) -0.015(3)
C4 0.028(3) 0.048(4) 0.045(4) -0.018(3) 0.003(3) -0.009(3)
C5 0.035(3) 0.033(3) 0.033(3) -0.009(3) 0.004(3) -0.017(3)
C6 0.039(4) 0.043(4) 0.039(4) -0.014(3) 0.010(3) -0.006(3)

loop_
_atom_type_symbol
_atom_type_description
_atom_type_scat_dispersion_real
_atom_type_scat_dispersion_imag
_atom_type_scat_source
C C 0.0181 0.0091 'International Tables Vol C Tables 4.2.6.8 and 6.1.1.4'
H H 0.0000 0.0000 'International Tables Vol C Tables 4.2.6.8 and 6.1.1.4'
O O 0.0492 0.0322 'International Tables Vol C Tables 4.2.6.8 and 6.1.1.4'
Cl Cl 0.3639 0.7018 'International Tables Vol C Tables 4.2.6.8 and 6.1.1.4'
Mo Mo -0.0483 2.7339 'International Tables Vol C Tables 4.2.6.8 and 6.1.1.4'

loop_
_geom_angle_atom_site_label_1
_geom_angle_atom_site_label_2
_geom_angle_atom_site_label_3
_geom_angle
_geom_angle_site_symmetry_1
_geom_angle_site_symmetry_3
O2 Mo1 O3 172.40(18) . .
O2 Mo1 O4 97.69(18) . .
O3 Mo1 O4 89.65(18) . .
O2 Mo1 O1 88.31(18) . .
O3 Mo1 O1 84.25(18) . .
O4 Mo1 O1 173.18(18) . .
O2 Mo1 O5 82.64(17) . .
O3 Mo1 O5 98.37(16) . .
O4 Mo1 O5 97.96(16) . .
O1 Mo1 O5 85.98(16) . .
O2 Mo1 Cl1 91.29(14) . .
O3 Mo1 Cl1 87.01(12) . .
O4 Mo1 Cl1 87.70(12) . .
O1 Mo1 Cl1 88.92(13) . .
O5 Mo1 Cl1 172.18(11) . .
O2 Mo1 Mo2 94.95(13) . .
O3 Mo1 Mo2 91.37(12) . .
O4 Mo1 Mo2 48.95(12) . .
O1 Mo1 Mo2 134.04(12) . .
O5 Mo1 Mo2 49.36(11) . .
Cl1 Mo1 Mo2 136.64(4) . .
O2 Mo1 Mo2 132.28(13) . 2_666
O3 Mo1 Mo2 48.64(12) . 2_666
O4 Mo1 Mo2 93.37(12) . 2_666
O1 Mo1 Mo2 84.90(12) . 2_666
O5 Mo1 Mo2 49.82(11) . 2_666
Cl1 Mo1 Mo2 135.59(4) . 2_666
Mo2 Mo1 Mo2 59.564(19) . 2_666
O3 Mo2 O4 175.31(17) 2_666 .
O3 Mo2 O5 83.26(16) 2_666 .
O4 Mo2 O5 98.77(16) . .
O3 Mo2 O6 90.58(17) 2_666 .
O4 Mo2 O6 87.35(17) . .
O5 Mo2 O6 173.82(16) . .
O3 Mo2 O5 97.82(16) 2_666 2_666
O4 Mo2 O5 86.02(17) . 2_666
O5 Mo2 O5 100.10(14) . 2_666
O6 Mo2 O5 81.06(16) . 2_666
O3 Mo2 Cl3 86.58(13) 2_666 .
O4 Mo2 Cl3 89.19(13) . .
O5 Mo2 Cl3 89.61(12) . .
O6 Mo2 Cl3 89.64(13) . .
O5 Mo2 Cl3 169.72(12) 2_666 .
O3 Mo2 Mo2 90.90(12) 2_666 2_666
O4 Mo2 Mo2 93.65(12) . 2_666
O5 Mo2 Mo2 50.46(11) . 2_666
O6 Mo2 Mo2 130.39(12) . 2_666
O5 Mo2 Mo2 49.65(11) 2_666 2_666
Cl3 Mo2 Mo2 139.94(5) . 2_666
O3 Mo2 Mo1 133.99(12) 2_666 .
O4 Mo2 Mo1 48.35(12) . .
O5 Mo2 Mo1 50.76(11) . .
O6 Mo2 Mo1 135.41(12) . .
O5 Mo2 Mo1 89.74(11) 2_666 .
Cl3 Mo2 Mo1 93.87(4) . .
Mo2 Mo2 Mo1 60.45(2) 2_666 .
O3 Mo2 Mo1 47.49(12) 2_666 2_666
O4 Mo2 Mo1 136.44(12) . 2_666
O5 Mo2 Mo1 89.92(11) . 2_666
O6 Mo2 Mo1 86.18(12) . 2_666
O5 Mo2 Mo1 50.42(11) 2_666 2_666
Cl3 Mo2 Mo1 133.74(4) . 2_666
Mo2 Mo2 Mo1 59.99(2) 2_666 2_666
Mo1 Mo2 Mo1 120.436(19) . 2_666
C1 O1 Mo1 124.7(4) . .
C2 O2 Mo1 134.8(4) . .
C3 O3 Mo1 139.0(4) . .
C3 O3 Mo2 135.0(4) . 2_666
Mo1 O3 Mo2 83.87(16) . 2_666
C4 O4 Mo1 132.0(4) . .
C4 O4 Mo2 132.4(4) . .
Mo1 O4 Mo2 82.71(16) . .
C5 O5 Mo2 133.0(4) . .
C5 O5 Mo2 132.9(4) . 2_666
Mo2 O5 Mo2 79.90(14) . 2_666
C5 O5 Mo1 130.6(3) . .
Mo2 O5 Mo1 79.88(14) . .
Mo2 O5 Mo1 79.77(14) 2_666 .
C6 O6 Mo2 132.5(4) . .
C6 O6 H6 108.6 . .
Mo2 O6 H6 112.0 . .
O1 C1 H1A 109.5 . .
O1 C1 H1B 109.5 . .
H1A C1 H1B 109.5 . .
O1 C1 H1C 109.5 . .
H1A C1 H1C 109.5 . .
H1B C1 H1C 109.5 . .
O2 C2 H2A 109.5 . .
O2 C2 H2B 109.5 . .
H2A C2 H2B 109.5 . .
O2 C2 H2C 109.5 . .
H2A C2 H2C 109.5 . .
H2B C2 H2C 109.5 . .
O3 C3 H3A 109.5 . .
O3 C3 H3B 109.5 . .
H3A C3 H3B 109.5 . .
O3 C3 H3C 109.5 . .
H3A C3 H3C 109.5 . .
H3B C3 H3C 109.5 . .
O4 C4 H4A 109.5 . .
O4 C4 H4B 109.5 . .
H4A C4 H4B 109.5 . .
O4 C4 H4C 109.5 . .
H4A C4 H4C 109.5 . .
H4B C4 H4C 109.5 . .
O5 C5 H5A 109.5 . .
O5 C5 H5B 109.5 . .
H5A C5 H5B 109.5 . .
O5 C5 H5C 109.5 . .
H5A C5 H5C 109.5 . .
H5B C5 H5C 109.5 . .
O6 C6 H6A 109.5 . .
O6 C6 H6B 109.5 . .
H6A C6 H6B 109.5 . .
O6 C6 H6C 109.5 . .
H6A C6 H6C 109.5 . .
H6B C6 H6C 109.5 . .

loop_
_geom_bond_atom_site_label_1
_geom_bond_atom_site_label_2
_geom_bond_distance
_geom_bond_site_symmetry_2
Mo1 O2 1.879(4) .
Mo1 O3 2.004(4) .
Mo1 O4 2.027(4) .
Mo1 O1 2.059(4) .
Mo1 O5 2.117(4) .
Mo1 Cl1 2.4109(15) .
Mo1 Mo2 2.6903(6) .
Mo1 Mo2 2.7027(7) 2_666
Mo2 O3 2.040(4) 2_666
Mo2 O4 2.045(4) .
Mo2 O5 2.074(4) .
Mo2 O6 2.085(4) .
Mo2 O5 2.098(4) 2_666
Mo2 Cl3 2.3934(16) .
Mo2 Mo2 2.6787(9) 2_666
Mo2 Mo1 2.7027(7) 2_666
O1 C1 1.416(7) .
O2 C2 1.425(7) .
O3 C3 1.434(7) .
O3 Mo2 2.040(4) 2_666
O4 C4 1.429(8) .
O5 C5 1.438(7) .
O5 Mo2 2.098(4) 2_666
O6 C6 1.420(8) .
O6 H6 0.9500 .
C1 H1A 0.9800 .
C1 H1B 0.9800 .
C1 H1C 0.9800 .
C2 H2A 0.9800 .
C2 H2B 0.9800 .
C2 H2C 0.9800 .
C3 H3A 0.9800 .
C3 H3B 0.9800 .
C3 H3C 0.9800 .
C4 H4A 0.9800 .
C4 H4B 0.9800 .
C4 H4C 0.9800 .
C5 H5A 0.9800 .
C5 H5B 0.9800 .
C5 H5C 0.9800 .
C6 H6A 0.9800 .
C6 H6B 0.9800 .
C6 H6C 0.9800 .

loop_
_geom_hbond_atom_site_label_D
_geom_hbond_atom_site_label_H
_geom_hbond_atom_site_label_A
_geom_hbond_distance_DH
_geom_hbond_distance_HA
_geom_hbond_distance_DA
_geom_hbond_angle_DHA
_geom_hbond_site_symmetry_A
O6 H6 O1 0.95 1.54 2.396(6) 147.6 2_666

loop_
_geom_torsion_atom_site_label_1
_geom_torsion_atom_site_label_2
_geom_torsion_atom_site_label_3
_geom_torsion_atom_site_label_4
_geom_torsion
_geom_torsion_site_symmetry_1
O4 Mo1 O2 C2 73.8(6) .
O1 Mo1 O2 C2 -102.9(6) .
O5 Mo1 O2 C2 170.9(6) .
Cl1 Mo1 O2 C2 -14.0(6) .
Mo2 Mo1 O2 C2 123.0(6) .
Mo2 Mo1 O2 C2 175.5(5) 2_666
